data_7008803
loop_
_publ_author_name
'Hitchcock, Peter B.'
'Huang, Qigu'
'Lappert, Michael F.'
'Zhou, Meisu'

_publ_section_title
;
 The coordination chemistry of the C1-symmetric bis(silyl)methyl ligand
 [CH(SiMe3){SiMe(OMe)2}]- revisited: Li/M- (M = Zn, Tl, Ce), Li4- or
 Ce2-methoxy-bridged alkyls.
;
_journal_issue 18
_journal_name_full 'Dalton transactions (Cambridge, England : 2003)'
_journal_page_first 2988
_journal_page_last 2993
_journal_paper_doi 10.1039/b508601a
_journal_year 2005
_chemical_compound_source 'synthesis as described'
_chemical_formula_moiety '(C34 H74 Ce2 F6 O16 S2 Si4), 3(C4 H8 O1)'
_chemical_formula_sum 'C46 H98 Ce2 F6 O19 S2 Si4'
_chemical_formula_weight 1525.96
_chemical_name_systematic
;
?
;
_space_group_IT_number 2
_symmetry_cell_setting triclinic
_symmetry_Int_Tables_number 2
_symmetry_space_group_name_Hall '-P 1'
_symmetry_space_group_name_H-M 'P -1'
_atom_sites_solution_hydrogens geom
_atom_sites_solution_primary direct
_atom_sites_solution_secondary difmap
_audit_conform_dict_location ftp://ftp.iucr.org/pub/cif_core.dic
_audit_conform_dict_name cif_core.dic
_audit_conform_dict_version 2.2
_audit_creation_date 2003-11-11T11:03:39-00:00
_audit_creation_method 'WinGX routine CIF_UPDATE'
_cell_angle_alpha 86.761(1)
_cell_angle_beta 80.802(1)
_cell_angle_gamma 70.229(1)
_cell_formula_units_Z 1
_cell_length_a 10.6698(10)
_cell_length_b 12.9987(2)
_cell_length_c 13.1909(2)
_cell_measurement_reflns_used 29513
_cell_measurement_temperature 173(2)
_cell_measurement_theta_max 27.485
_cell_measurement_theta_min 3.705
_cell_measurement_wavelength 0.71073
_cell_volume 1699.50(16)
_computing_cell_refinement 'HKL Scalepack (Otwinowski & Minor 1997)'
_computing_data_collection 'Collect (Nonius BV, 1997-2000)'
_computing_data_reduction 'HKL Denzo and Scalepack (Otwinowski & Minor 1997)'
_computing_molecular_graphics 'Ortep-3 for Windows (Farrugia, 1997)'
_computing_publication_material 'WinGX publication routines (Farrugia, 1999)'
_computing_structure_refinement 'SHELXL-97 (Sheldrick, 1997)'
_computing_structure_solution 'SHELXS-97 (Sheldrick, 1997)'
_diffrn_ambient_temperature 173(2)
_diffrn_detector 'CCD plate'
_diffrn_measured_fraction_theta_full 0.986
_diffrn_measured_fraction_theta_max 0.986
_diffrn_measurement_device '95mm CCD camera on \k-goniostat'
_diffrn_measurement_device_type KappaCCD
_diffrn_measurement_method 'CCD rotation images, thick slices'
_diffrn_orient_matrix_type 'by Nonius Collect from scalepack cell'
_diffrn_orient_matrix_UB_11 -0.978599E-1
_diffrn_orient_matrix_UB_12 0.351876E-1
_diffrn_orient_matrix_UB_13 -0.51256E-2
_diffrn_orient_matrix_UB_21 -0.233674E-1
_diffrn_orient_matrix_UB_22 -0.422816E-1
_diffrn_orient_matrix_UB_23 0.614999E-1
_diffrn_orient_matrix_UB_31 -0.48836E-2
_diffrn_orient_matrix_UB_32 0.604744E-1
_diffrn_orient_matrix_UB_33 0.457095E-1
_diffrn_radiation_monochromator graphite
_diffrn_radiation_probe x-ray
_diffrn_radiation_type MoK\a
_diffrn_radiation_wavelength 0.71073
_diffrn_reflns_av_R_equivalents 0.0336
_diffrn_reflns_av_unetI/netI 0.0245
_diffrn_reflns_limit_h_max 13
_diffrn_reflns_limit_h_min -13
_diffrn_reflns_limit_k_max 16
_diffrn_reflns_limit_k_min -16
_diffrn_reflns_limit_l_max 17
_diffrn_reflns_limit_l_min -17
_diffrn_reflns_number 31410
_diffrn_reflns_theta_full 27.49
_diffrn_reflns_theta_max 27.49
_diffrn_reflns_theta_min 3.77
_diffrn_source 'Enraf Nonius FR590'
_exptl_absorpt_coefficient_mu 1.531
_exptl_absorpt_correction_T_max 0.5513
_exptl_absorpt_correction_T_min 0.5107
_exptl_absorpt_correction_type multi-scan
_exptl_absorpt_process_details
;
[c.f. r.h. blessing, acta cryst. (1995), a51, 33-38]
;
_exptl_crystal_colour colourless
_exptl_crystal_density_diffrn 1.491
_exptl_crystal_density_method 'not measured'
_exptl_crystal_description prism
_exptl_crystal_F_000 784
_exptl_crystal_size_max 0.3
_exptl_crystal_size_mid 0.3
_exptl_crystal_size_min 0.3
_refine_diff_density_max 0.725
_refine_diff_density_min -0.664
_refine_diff_density_rms 0.077
_refine_ls_extinction_method none
_refine_ls_goodness_of_fit_ref 1.062
_refine_ls_hydrogen_treatment constr
_refine_ls_matrix_type full
_refine_ls_number_parameters 348
_refine_ls_number_reflns 7672
_refine_ls_number_restraints 0
_refine_ls_restrained_S_all 1.062
_refine_ls_R_factor_all 0.0286
_refine_ls_R_factor_gt 0.0266
_refine_ls_shift/su_max 0.001
_refine_ls_shift/su_mean 0
_refine_ls_structure_factor_coef Fsqd
_refine_ls_weighting_details 'calc w=1/[\s^2^(Fo^2^)+(0.0344P)^2^+1.9619P] where P=(Fo^2^+2Fc^2^)/3'
_refine_ls_weighting_scheme calc
_refine_ls_wR_factor_gt 0.0698
_refine_ls_wR_factor_ref 0.0713
_reflns_number_gt 7297
_reflns_number_total 7672
_reflns_threshold_expression >2sigma(I)
_cod_data_source_file b508601a.txt
_cod_data_source_block (11)-nov803
_cod_original_cell_volume 1699.51(4)
_cod_original_sg_symbol_H-M P-1
_cod_database_code 7008803

loop_
_symmetry_equiv_pos_as_xyz
'x, y, z'
'-x, -y, -z'

loop_
_atom_site_label
_atom_site_type_symbol
_atom_site_fract_x
_atom_site_fract_y
_atom_site_fract_z
_atom_site_U_iso_or_equiv
_atom_site_adp_type
_atom_site_occupancy
_atom_site_symmetry_multiplicity
_atom_site_calc_flag
_atom_site_refinement_flags
_atom_site_disorder_assembly
_atom_site_disorder_group
Ce Ce 0.478080(12) 0.880866(9) 0.590215(9) 0.02099(5) Uani 1 1 d . . .
S S 0.31442(6) 1.17230(5) 0.67348(5) 0.02853(12) Uani 1 1 d . . .
Si1 Si 0.27429(7) 0.73020(6) 0.61135(6) 0.02861(14) Uani 1 1 d . B .
Si2 Si 0.15200(8) 0.87991(6) 0.80644(6) 0.03398(16) Uani 1 1 d . B .
F11 F 0.08323(19) 1.22135(16) 0.79390(15) 0.0540(5) Uani 1 1 d . . .
F12 F 0.06756(18) 1.22284(17) 0.63343(17) 0.0544(5) Uani 1 1 d . . .
F13 F 0.1108(2) 1.35339(14) 0.69734(18) 0.0610(6) Uani 1 1 d . . .
O1 O 0.38731(18) 0.74797(14) 0.51305(13) 0.0304(4) Uani 1 1 d . . .
O2 O 0.3241(2) 0.59497(16) 0.61940(17) 0.0417(5) Uani 1 1 d . . .
O3 O 0.32267(18) 1.05831(13) 0.68018(14) 0.0299(4) Uani 1 1 d . . .
O4 O 0.3683(2) 1.20880(18) 0.75143(16) 0.0439(5) Uani 1 1 d . . .
O5 O 0.34953(18) 1.20798(14) 0.56999(14) 0.0323(4) Uani 1 1 d . . .
O6 O 0.39603(16) 0.99548(13) 0.45283(13) 0.0253(3) Uani 1 1 d . . .
O7 O 0.5680(2) 0.88051(16) 0.76366(14) 0.0384(4) Uani 1 1 d . . .
O8 O 0.65475(18) 0.69332(14) 0.62594(15) 0.0335(4) Uani 1 1 d . . .
C1 C 0.2963(2) 0.8049(2) 0.71283(19) 0.0276(5) Uani 1 1 d . . .
H1 H 0.3533 0.7469 0.755 0.033 Uiso 1 1 calc R B .
C2 C 0.1073(3) 0.7760(3) 0.5661(3) 0.0467(7) Uani 1 1 d . . .
H2A H 0.0744 0.8559 0.5604 0.07 Uiso 1 1 calc R B .
H2B H 0.0432 0.7524 0.6153 0.07 Uiso 1 1 calc R . .
H2C H 0.1164 0.7438 0.4988 0.07 Uiso 1 1 calc R . .
C3 C 0.4095(4) 0.6965(3) 0.4146(2) 0.0520(8) Uani 1 1 d . . .
H3A H 0.4788 0.717 0.3683 0.078 Uiso 1 1 calc R . .
H3B H 0.3254 0.7206 0.3852 0.078 Uiso 1 1 calc R . .
H3C H 0.4394 0.6169 0.4234 0.078 Uiso 1 1 calc R . .
C4 C 0.2606(4) 0.5419(3) 0.6952(3) 0.0631(10) Uani 1 1 d . . .
H4A H 0.3038 0.4626 0.6876 0.095 Uiso 1 1 calc R . .
H4B H 0.1653 0.5621 0.688 0.095 Uiso 1 1 calc R . .
H4C H 0.2683 0.5638 0.7632 0.095 Uiso 1 1 calc R . .
C5 C 0.0660(4) 0.7884(3) 0.8832(3) 0.0562(9) Uani 1 1 d . . .
H5A H -0.0101 0.8328 0.9317 0.084 Uiso 1 1 calc R B .
H5B H 0.1304 0.7343 0.9212 0.084 Uiso 1 1 calc R . .
H5C H 0.0332 0.7507 0.8365 0.084 Uiso 1 1 calc R . .
C6 C 0.0164(3) 0.9860(3) 0.7453(3) 0.0470(7) Uani 1 1 d . . .
H6A H -0.0579 1.0236 0.7986 0.071 Uiso 1 1 calc R B .
H6B H -0.017 0.9505 0.6971 0.071 Uiso 1 1 calc R . .
H6C H 0.0535 1.0393 0.7082 0.071 Uiso 1 1 calc R . .
C7 C 0.2012(4) 0.9528(3) 0.9040(2) 0.0480(7) Uani 1 1 d . . .
H7A H 0.1211 0.9918 0.9521 0.072 Uiso 1 1 calc R B .
H7B H 0.2416 1.0051 0.8691 0.072 Uiso 1 1 calc R . .
H7C H 0.2666 0.8994 0.9417 0.072 Uiso 1 1 calc R . .
C8 C 0.1335(3) 1.2460(2) 0.7010(2) 0.0400(6) Uani 1 1 d . . .
C9 C 0.2586(3) 1.0117(2) 0.4518(3) 0.0408(6) Uani 1 1 d . . .
H9A H 0.2279 1.0594 0.3941 0.061 Uiso 1 1 calc R . .
H9B H 0.2057 1.046 0.5164 0.061 Uiso 1 1 calc R . .
H9C H 0.2469 0.9411 0.4443 0.061 Uiso 1 1 calc R . .
C10 C 0.5760(4) 0.8012(3) 0.8470(2) 0.0503(8) Uani 1 1 d . . .
H10A H 0.6186 0.7258 0.8201 0.06 Uiso 1 1 calc R . .
H10B H 0.485 0.8089 0.8841 0.06 Uiso 1 1 calc R . .
C11 C 0.6598(6) 0.8257(5) 0.9164(4) 0.0943(18) Uani 1 1 d . . .
H11A H 0.6152 0.8303 0.9886 0.113 Uiso 1 1 calc R . .
H11B H 0.7494 0.7681 0.9111 0.113 Uiso 1 1 calc R . .
C12 C 0.6728(7) 0.9325(5) 0.8810(4) 0.103(2) Uani 1 1 d . . .
H12A H 0.6457 0.9841 0.9392 0.124 Uiso 1 1 calc R . .
H12B H 0.7672 0.9231 0.8512 0.124 Uiso 1 1 calc R . .
C13 C 0.5866(6) 0.9727(3) 0.8055(3) 0.0738(13) Uani 1 1 d . . .
H13A H 0.6279 1.0117 0.7507 0.089 Uiso 1 1 calc R . .
H13B H 0.4989 1.0243 0.8369 0.089 Uiso 1 1 calc R . .
C14 C 0.6575(4) 0.5873(2) 0.5949(4) 0.0654(11) Uani 1 1 d . B .
H14A H 0.6371 0.591 0.5239 0.079 Uiso 1 1 calc R A 1
H14B H 0.5892 0.564 0.6411 0.079 Uiso 1 1 calc R A 1
C18 C 0.5491(13) 0.4556(10) 0.8505(9) 0.182(4) Uiso 1 1 d . . .
C19 C 0.5050(12) 0.3641(10) 0.8951(9) 0.170(4) Uiso 1 1 d . . .
C20 C 0.6252(11) 0.2519(9) 0.8718(9) 0.085(3) Uiso 0.530(11) 1 d P . .
C21 C 0.7402(12) 0.2758(10) 0.8388(9) 0.098(4) Uiso 0.530(11) 1 d P . .
C22 C 0.7092(12) 0.3789(10) 0.8012(10) 0.095(3) Uiso 0.530(11) 1 d P . .
C23 C 0.1680(11) 1.4320(9) 1.0406(8) 0.085(3) Uiso 0.5 1 d P . .
C24 C 0.1210(15) 1.4146(12) 0.9541(10) 0.105(4) Uiso 0.5 1 d P . .
C25 C 0.0303(13) 1.4685(10) 0.9439(8) 0.171(4) Uiso 1 1 d . . .
C26 C -0.0531(15) 1.5017(11) 0.9011(11) 0.104(4) Uiso 0.5 1 d P . .
C20A C 0.604(2) 0.302(2) 0.9220(19) 0.156(8) Uiso 0.470(11) 1 d P . .
C21A C 0.724(2) 0.3726(17) 0.8760(16) 0.138(6) Uiso 0.470(11) 1 d P . .
C22A C 0.6446(12) 0.4623(9) 0.8675(8) 0.079(3) Uiso 0.470(11) 1 d P . .
C15 C 0.7937(4) 0.5086(3) 0.6007(4) 0.0683(11) Uani 0.640(16) 1 d P B 1
H15A H 0.842 0.4841 0.5312 0.082 Uiso 0.640(16) 1 calc PR B 1
H15B H 0.7883 0.4439 0.6421 0.082 Uiso 0.640(16) 1 calc PR B 1
C16 C 0.8647(6) 0.5694(5) 0.6510(9) 0.054(2) Uani 0.640(16) 1 d P B 1
H16A H 0.9615 0.5469 0.6222 0.064 Uiso 0.640(16) 1 calc PR B 1
H16B H 0.8556 0.5569 0.7261 0.064 Uiso 0.640(16) 1 calc PR B 1
C17 C 0.7931(3) 0.6870(3) 0.6259(3) 0.0462(7) Uani 0.640(16) 1 d P B 1
H17A H 0.7985 0.7362 0.6784 0.055 Uiso 0.640(16) 1 calc PR B 1
H17B H 0.8325 0.7071 0.5578 0.055 Uiso 0.640(16) 1 calc PR B 1
C15A C 0.7937(4) 0.5086(3) 0.6007(4) 0.0683(11) Uani 0.360(16) 1 d P B 2
H15C H 0.8224 0.4535 0.5454 0.082 Uiso 0.360(16) 1 calc PR B 2
H15D H 0.7986 0.4711 0.6681 0.082 Uiso 0.360(16) 1 calc PR B 2
C16A C 0.8781(10) 0.5849(9) 0.5861(15) 0.056(4) Uani 0.360(16) 1 d P B 2
H16C H 0.9566 0.556 0.6233 0.067 Uiso 0.360(16) 1 calc PR B 2
H16D H 0.9113 0.5915 0.5124 0.067 Uiso 0.360(16) 1 calc PR B 2
C17A C 0.7931(3) 0.6870(3) 0.6259(3) 0.0462(7) Uani 0.360(16) 1 d P B 2
H17C H 0.8125 0.7464 0.5831 0.055 Uiso 0.360(16) 1 calc PR B 2
H17D H 0.8081 0.6951 0.6967 0.055 Uiso 0.360(16) 1 calc PR B 2

loop_
_atom_site_aniso_label
_atom_site_aniso_U_11
_atom_site_aniso_U_22
_atom_site_aniso_U_33
_atom_site_aniso_U_23
_atom_site_aniso_U_13
_atom_site_aniso_U_12
Ce 0.01963(7) 0.01818(7) 0.02611(7) -0.00023(4) -0.00483(5) -0.00687(5)
S 0.0279(3) 0.0234(3) 0.0328(3) -0.0051(2) 0.0003(2) -0.0080(2)
Si1 0.0244(3) 0.0272(3) 0.0377(4) -0.0043(3) -0.0029(3) -0.0132(3)
Si2 0.0309(4) 0.0360(4) 0.0362(4) -0.0062(3) 0.0030(3) -0.0154(3)
F11 0.0451(10) 0.0504(10) 0.0552(11) -0.0070(8) 0.0182(8) -0.0118(8)
F12 0.0336(9) 0.0558(11) 0.0716(13) 0.0033(9) -0.0126(9) -0.0104(8)
F13 0.0505(11) 0.0248(8) 0.0917(15) -0.0051(9) 0.0108(10) -0.0008(8)
O1 0.0334(9) 0.0314(9) 0.0317(9) -0.0064(7) -0.0023(7) -0.0178(7)
O2 0.0434(11) 0.0294(9) 0.0547(12) -0.0048(8) 0.0036(9) -0.0193(8)
O3 0.0293(9) 0.0225(8) 0.0353(9) -0.0019(7) 0.0001(7) -0.0071(7)
O4 0.0507(12) 0.0449(11) 0.0420(11) -0.0106(9) -0.0070(9) -0.0220(10)
O5 0.0318(9) 0.0239(8) 0.0373(9) -0.0016(7) 0.0016(7) -0.0070(7)
O6 0.0209(8) 0.0270(8) 0.0310(8) 0.0011(6) -0.0082(6) -0.0102(6)
O7 0.0465(11) 0.0381(10) 0.0338(10) 0.0027(8) -0.0179(8) -0.0134(9)
O8 0.0264(9) 0.0249(8) 0.0489(11) 0.0036(7) -0.0108(8) -0.0065(7)
C1 0.0248(11) 0.0287(11) 0.0310(12) -0.0005(9) -0.0028(9) -0.0115(9)
C2 0.0330(15) 0.0545(18) 0.0587(19) -0.0125(14) -0.0123(13) -0.0182(13)
C3 0.064(2) 0.067(2) 0.0389(15) -0.0203(14) 0.0038(14) -0.0423(18)
C4 0.064(2) 0.0383(17) 0.083(3) 0.0089(17) 0.009(2) -0.0219(16)
C5 0.058(2) 0.056(2) 0.056(2) -0.0035(16) 0.0147(16) -0.0311(17)
C6 0.0309(14) 0.0418(16) 0.065(2) -0.0097(14) -0.0020(13) -0.0081(12)
C7 0.0539(19) 0.0553(19) 0.0374(15) -0.0120(13) -0.0013(13) -0.0223(15)
C8 0.0340(14) 0.0272(12) 0.0509(16) -0.0033(11) 0.0056(12) -0.0050(11)
C9 0.0263(13) 0.0386(14) 0.0628(19) 0.0072(13) -0.0178(12) -0.0137(11)
C10 0.0555(19) 0.062(2) 0.0375(15) 0.0160(14) -0.0166(14) -0.0225(16)
C11 0.127(4) 0.124(4) 0.074(3) 0.047(3) -0.067(3) -0.080(4)
C12 0.153(5) 0.130(5) 0.081(3) 0.034(3) -0.071(4) -0.099(4)
C13 0.123(4) 0.057(2) 0.063(2) 0.0034(18) -0.054(3) -0.041(2)
C14 0.0452(19) 0.0248(14) 0.131(4) -0.0030(18) -0.031(2) -0.0088(13)
C15 0.048(2) 0.0332(16) 0.119(4) -0.0094(19) -0.019(2) -0.0042(14)
C16 0.037(3) 0.039(3) 0.083(6) 0.008(3) -0.025(3) -0.004(2)
C17 0.0277(14) 0.0384(15) 0.074(2) 0.0058(14) -0.0160(14) -0.0098(12)
C15A 0.048(2) 0.0332(16) 0.119(4) -0.0094(19) -0.019(2) -0.0042(14)
C16A 0.033(5) 0.047(6) 0.078(10) 0.004(6) -0.006(5) -0.004(4)
C17A 0.0277(14) 0.0384(15) 0.074(2) 0.0058(14) -0.0160(14) -0.0098(12)

loop_
_atom_type_symbol
_atom_type_description
_atom_type_scat_dispersion_real
_atom_type_scat_dispersion_imag
_atom_type_scat_source
C C 0.0033 0.0016 'International Tables Vol C Tables 4.2.6.8 and 6.1.1.4'
H H 0 0 'International Tables Vol C Tables 4.2.6.8 and 6.1.1.4'
Ce Ce -0.2486 2.6331 'International Tables Vol C Tables 4.2.6.8 and 6.1.1.4'
O O 0.0106 0.006 'International Tables Vol C Tables 4.2.6.8 and 6.1.1.4'
Si Si 0.0817 0.0704 'International Tables Vol C Tables 4.2.6.8 and 6.1.1.4'
S S 0.1246 0.1234 'International Tables Vol C Tables 4.2.6.8 and 6.1.1.4'
F F 0.0171 0.0103 'International Tables Vol C Tables 4.2.6.8 and 6.1.1.4'

loop_
_geom_angle_atom_site_label_1
_geom_angle_atom_site_label_2
_geom_angle_atom_site_label_3
_geom_angle
_geom_angle_site_symmetry_1
_geom_angle_site_symmetry_3
_geom_angle_publ_flag
O6 Ce O6 70.27(6) . 2_676 ?
O6 Ce O3 76.68(6) . . ?
O6 Ce O3 77.00(5) 2_676 . ?
O6 Ce O1 83.80(6) . . ?
O6 Ce O1 143.40(6) 2_676 . ?
O3 Ce O1 122.46(6) . . ?
O6 Ce O8 141.13(6) . . ?
O6 Ce O8 105.58(6) 2_676 . ?
O3 Ce O8 141.55(6) . . ?
O1 Ce O8 78.63(6) . . ?
O6 Ce O5 76.18(6) . 2_676 ?
O6 Ce O5 76.06(6) 2_676 2_676 ?
O3 Ce O5 146.77(5) . 2_676 ?
O1 Ce O5 72.89(6) . 2_676 ?
O8 Ce O5 65.61(6) . 2_676 ?
O6 Ce O7 142.55(6) . . ?
O6 Ce O7 79.85(6) 2_676 . ?
O3 Ce O7 74.98(6) . . ?
O1 Ce O7 132.47(6) . . ?
O8 Ce O7 68.00(6) . . ?
O5 Ce O7 118.41(6) 2_676 . ?
O6 Ce C1 115.84(7) . . ?
O6 Ce C1 153.72(6) 2_676 . ?
O3 Ce C1 79.74(6) . . ?
O1 Ce C1 61.42(6) . . ?
O8 Ce C1 85.36(7) . . ?
O5 Ce C1 129.86(6) 2_676 . ?
O7 Ce C1 82.47(7) . . ?
O4 S O5 115.49(12) . . ?
O4 S O3 115.59(12) . . ?
O5 S O3 113.69(10) . . ?
O4 S C8 103.83(14) . . ?
O5 S C8 102.57(13) . . ?
O3 S C8 103.29(12) . . ?
O2 Si1 O1 101.08(10) . . ?
O2 Si1 C1 118.52(12) . . ?
O1 Si1 C1 102.63(10) . . ?
O2 Si1 C2 107.12(13) . . ?
O1 Si1 C2 107.24(13) . . ?
C1 Si1 C2 118.13(13) . . ?
O2 Si1 Ce 125.15(8) . . ?
O1 Si1 Ce 48.47(6) . . ?
C1 Si1 Ce 54.34(8) . . ?
C2 Si1 Ce 123.93(11) . . ?
C1 Si2 C7 112.36(14) . . ?
C1 Si2 C6 112.95(13) . . ?
C7 Si2 C6 106.76(15) . . ?
C1 Si2 C5 113.12(14) . . ?
C7 Si2 C5 105.45(16) . . ?
C6 Si2 C5 105.61(17) . . ?
C3 O1 Si1 122.10(17) . . ?
C3 O1 Ce 135.75(16) . . ?
Si1 O1 Ce 102.12(8) . . ?
C4 O2 Si1 121.4(2) . . ?
S O3 Ce 135.45(10) . . ?
S O5 Ce 135.38(10) . 2_676 ?
C9 O6 Ce 111.54(15) . . ?
C9 O6 Ce 130.27(15) . 2_676 ?
Ce O6 Ce 109.73(6) . 2_676 ?
C13 O7 C10 105.6(2) . . ?
C13 O7 Ce 124.96(19) . . ?
C10 O7 Ce 127.74(18) . . ?
C14 O8 C17 107.3(2) . . ?
C14 O8 Ce 126.07(18) . . ?
C17 O8 Ce 118.89(15) . . ?
Si1 C1 Si2 120.65(13) . . ?
Si1 C1 Ce 93.57(10) . . ?
Si2 C1 Ce 128.76(11) . . ?
F12 C8 F11 108.3(2) . . ?
F12 C8 F13 108.0(3) . . ?
F11 C8 F13 108.1(2) . . ?
F12 C8 S 111.70(19) . . ?
F11 C8 S 110.8(2) . . ?
F13 C8 S 109.8(2) . . ?
O7 C10 C11 105.7(3) . . ?
C12 C11 C10 105.5(3) . . ?
C13 C12 C11 106.9(4) . . ?
C12 C13 O7 107.3(4) . . ?
O8 C14 C15 107.8(3) . . ?
C22A C18 C19 119.4(13) . . ?
C19 C18 C22 97.0(9) . . ?
C20A C19 C18 103.2(15) . . ?
C18 C19 C20 109.4(9) . . ?
C21 C20 C19 107.8(10) . . ?
C22 C21 C20 110.0(11) . . ?
C21 C22 C18 110.7(10) . . ?
C24 C23 C26 102.6(11) . 2_587 ?
C25 C24 C23 114.6(15) . . ?
C24 C25 C26 152.5(18) . . ?
C24 C25 C25 104.4(16) . 2_587 ?
C26 C25 C25 102.6(15) . 2_587 ?
C25 C26 C23 113.0(14) . 2_587 ?
C19 C20A C21A 100.2(17) . . ?
C22A C21A C20A 98.2(15) . . ?
C18 C22A C21A 109.5(15) . . ?
C14 C15 C16 105.6(3) . . ?
C15 C16 C17 103.2(4) . . ?
O8 C17 C16 104.5(3) . . ?

loop_
_geom_bond_atom_site_label_1
_geom_bond_atom_site_label_2
_geom_bond_distance
_geom_bond_site_symmetry_2
_geom_bond_publ_flag
Ce O6 2.3643(16) . ?
Ce O6 2.4132(16) 2_676 ?
Ce O3 2.5633(16) . ?
Ce O1 2.5699(16) . ?
Ce O8 2.6008(17) . ?
Ce O5 2.6036(17) 2_676 ?
Ce O7 2.6175(18) . ?
Ce C1 2.732(2) . ?
S O4 1.429(2) . ?
S O5 1.4497(19) . ?
S O3 1.4528(17) . ?
S C8 1.827(3) . ?
Si1 O2 1.658(2) . ?
Si1 O1 1.6863(19) . ?
Si1 C1 1.786(3) . ?
Si1 C2 1.862(3) . ?
Si2 C1 1.832(3) . ?
Si2 C7 1.876(3) . ?
Si2 C6 1.883(3) . ?
Si2 C5 1.894(3) . ?
F11 C8 1.325(3) . ?
F12 C8 1.325(4) . ?
F13 C8 1.332(3) . ?
O1 C3 1.443(3) . ?
O2 C4 1.399(4) . ?
O6 C9 1.411(3) . ?
O7 C13 1.432(4) . ?
O7 C10 1.456(3) . ?
O8 C14 1.449(4) . ?
O8 C17 1.450(3) . ?
C10 C11 1.492(5) . ?
C11 C12 1.483(7) . ?
C12 C13 1.420(6) . ?
C14 C15 1.478(5) . ?
C18 C22A 1.110(14) . ?
C18 C19 1.481(14) . ?
C19 C20A 1.19(2) . ?
C19 C20 1.589(16) . ?
C20 C21 1.365(15) . ?
C21 C22 1.352(16) . ?
C20A C21A 1.83(3) . ?
C21A C22A 1.20(2) . ?
C23 C24 1.376(16) . ?
C23 C26 1.377(16) 2_587 ?
C24 C25 1.009(16) . ?
C25 C26 1.082(15) . ?
C25 C25 1.66(2) 2_587 ?
C15 C16 1.503(7) . ?
C16 C17 1.504(7) . ?
